data_1551914
loop_
_publ_author_name
'Shiyu Zhang'
'Marie M. Melzer'
'S. Nermin Sen'
'Nihan Celebi-Olcum'
'Timothy H. Warren'

_publ_section_title
;
 A motif for reversible nitric oxide interactions in metalloenzymes
;
_journal_name_full 'Nature Chemistry'
_journal_page_first 663
_journal_page_last 669
_journal_paper_doi 10.1038/nchem.2502
_journal_volume 8
_journal_year 2016
_chemical_formula_moiety 'C38 H59 B1 Cl4 Cu1 N7'
_chemical_formula_sum 'C19 H26.5 B0.5 Cl2 Cu0.5 N3.5'
_chemical_formula_weight 412.01
_chemical_name_common iPr2TpCuCNArMe2
_space_group_crystal_system monoclinic
_space_group_IT_number 14
_space_group_name_Hall '-P 2ybc'
_space_group_name_H-M_alt 'P 1 21/c 1'
_atom_sites_solution_hydrogens mixed
_cell_angle_alpha 90
_cell_angle_beta 92.779(2)
_cell_angle_gamma 90
_cell_formula_units_Z 8
_cell_length_a 12.6639(4)
_cell_length_b 15.4161(5)
_cell_length_c 22.4366(8)
_cell_measurement_reflns_used 5802
_cell_measurement_temperature 100(2)
_cell_measurement_theta_max 44.051
_cell_measurement_theta_min 4.472
_cell_volume 4375.1(3)
_computing_cell_refinement 'Bruker APEXII'
_computing_data_collection 'Bruker APEXII'
_computing_data_reduction 'Bruker APEXII'
_computing_molecular_graphics 'ORTEP-3 for Windows; Ferrugia L J (1997), J. Appl. Cryst. 30, 565'
_computing_publication_material 'Bruker SHELXTL'
_computing_structure_refinement 'SHELXL-2014/7 (Sheldrick, 2014)'
_computing_structure_solution 'SHELXS-97 (Sheldrick, 1990)'
_diffrn_ambient_temperature 100(2)
_diffrn_measured_fraction_theta_full 0.999
_diffrn_measured_fraction_theta_max 0.997
_diffrn_measurement_device_type ApexII
_diffrn_radiation_type MoK\a
_diffrn_radiation_wavelength 0.71073
_diffrn_reflns_av_R_equivalents 0.0389
_diffrn_reflns_av_unetI/netI 0.0319
_diffrn_reflns_Laue_measured_fraction_full 0.999
_diffrn_reflns_Laue_measured_fraction_max 0.997
_diffrn_reflns_limit_h_max 16
_diffrn_reflns_limit_h_min -16
_diffrn_reflns_limit_k_max 20
_diffrn_reflns_limit_k_min -20
_diffrn_reflns_limit_l_max 29
_diffrn_reflns_limit_l_min -29
_diffrn_reflns_number 47881
_diffrn_reflns_point_group_measured_fraction_full 0.999
_diffrn_reflns_point_group_measured_fraction_max 0.997
_diffrn_reflns_theta_full 25.000
_diffrn_reflns_theta_max 28.300
_diffrn_reflns_theta_min 1.603
_exptl_absorpt_coefficient_mu 0.778
_exptl_absorpt_correction_T_max 0.7457
_exptl_absorpt_correction_T_min 0.4616
_exptl_absorpt_correction_type multi-scan
_exptl_absorpt_process_details 'SADABS based on Blessing's method; Blessing, Acta Cryst. (1995) A51 33-38'
_exptl_crystal_colour colorless
_exptl_crystal_density_diffrn 1.251
_exptl_crystal_description rod
_exptl_crystal_F_000 1728
_exptl_crystal_size_max 0.740
_exptl_crystal_size_mid 0.240
_exptl_crystal_size_min 0.230
_refine_diff_density_max 0.998
_refine_diff_density_min -0.631
_refine_diff_density_rms 0.089
_refine_ls_extinction_coef .
_refine_ls_extinction_method none
_refine_ls_goodness_of_fit_ref 1.096
_refine_ls_hydrogen_treatment mixed
_refine_ls_matrix_type full
_refine_ls_number_parameters 496
_refine_ls_number_reflns 10844
_refine_ls_number_restraints 0
_refine_ls_restrained_S_all 1.096
_refine_ls_R_factor_all 0.0852
_refine_ls_R_factor_gt 0.0578
_refine_ls_shift/su_max 0.001
_refine_ls_shift/su_mean 0.000
_refine_ls_structure_factor_coef Fsqd
_refine_ls_weighting_details 'w=1/[\s^2^(Fo^2^)+(0.0738P)^2^+6.5606P] where P=(Fo^2^+2Fc^2^)/3'
_refine_ls_weighting_scheme calc
_refine_ls_wR_factor_gt 0.1479
_refine_ls_wR_factor_ref 0.1648
_reflns_Friedel_coverage 0.000
_reflns_Friedel_fraction_full .
_reflns_Friedel_fraction_max .
_reflns_number_gt 8219
_reflns_number_total 10844
_reflns_threshold_expression 'I > 2\s(I)'
_cod_data_source_file nchem.2502-s4.cif
_cod_data_source_block iPr2TpCuCNArMe2
_cod_original_sg_symbol_H-M 'P 21/c'
_cod_original_formula_sum 'C19 H26.50 B0.50 Cl2 Cu0.50 N3.50'
_cod_database_code 1551914
_shelx_space_group_comment
;
The symmetry employed for this shelxl refinement is uniquely defined
by the following loop, which should always be used as a source of
symmetry information in preference to the above space-group names.
They are only intended as comments.
;
_shelx_estimated_absorpt_t_min 0.597
_shelx_estimated_absorpt_t_max 0.841

loop_
_space_group_symop_operation_xyz
'x, y, z'
'-x, y+1/2, -z+1/2'
'-x, -y, -z'
'x, -y-1/2, z-1/2'

loop_
_atom_site_label
_atom_site_type_symbol
_atom_site_fract_x
_atom_site_fract_y
_atom_site_fract_z
_atom_site_U_iso_or_equiv
_atom_site_adp_type
_atom_site_occupancy
_atom_site_site_symmetry_order
_atom_site_calc_flag
_atom_site_refinement_flags_posn
_atom_site_refinement_flags_adp
_atom_site_refinement_flags_occupancy
_atom_site_disorder_assembly
_atom_site_disorder_group
Cu1 Cu 0.82026(2) 0.26147(2) 0.18381(2) 0.02299(10) Uani 1 1 d . . . . .
Cl2 Cl 1.51759(8) 0.24830(6) 0.30344(4) 0.0461(2) Uani 1 1 d . . . . .
Cl1 Cl 1.36385(8) 0.27484(8) 0.20461(5) 0.0618(3) Uani 1 1 d . . . . .
N5 N 0.69833(17) 0.33318(14) 0.14276(10) 0.0227(4) Uani 1 1 d . . . . .
N3 N 0.72355(17) 0.15473(14) 0.18434(9) 0.0225(4) Uani 1 1 d . . . . .
N6 N 0.64387(17) 0.29262(14) 0.09628(9) 0.0219(4) Uani 1 1 d . . . . .
N4 N 0.67052(17) 0.13752(13) 0.13066(9) 0.0206(4) Uani 1 1 d . . . . .
N2 N 0.79649(17) 0.20543(14) 0.05949(9) 0.0213(4) Uani 1 1 d . . . . .
N1 N 0.87395(17) 0.22558(13) 0.10215(10) 0.0222(4) Uani 1 1 d . . . . .
C28 C 0.9078(2) 0.30712(17) 0.24192(12) 0.0249(5) Uani 1 1 d . . . . .
C19 C 0.5411(2) 0.02978(17) 0.08509(12) 0.0241(5) Uani 1 1 d . . . . .
H19 H 0.5754 0.0389 0.0474 0.029 Uiso 1 1 calc R U . . .
N7 N 0.96601(18) 0.33924(15) 0.27726(10) 0.0264(5) Uani 1 1 d . . . . .
C6 C 0.6135(2) 0.06324(16) 0.13487(11) 0.0222(5) Uani 1 1 d . . . . .
B1 B 0.6798(2) 0.20083(18) 0.07736(13) 0.0218(5) Uani 1 1 d . . . . .
C16 C 0.7438(2) 0.09104(18) 0.28561(12) 0.0266(5) Uani 1 1 d . . . . .
H16 H 0.7425 0.1510 0.3001 0.032 Uiso 1 1 calc R U . . .
C25 C 0.4924(2) 0.32205(18) 0.02157(12) 0.0281(5) Uani 1 1 d . . . . .
H25 H 0.4807 0.2592 0.0217 0.034 Uiso 1 1 calc R U . . .
C8 C 0.5674(2) 0.41992(17) 0.10845(12) 0.0260(5) Uani 1 1 d . . . . .
C1 C 0.9666(2) 0.22383(16) 0.07535(12) 0.0246(5) Uani 1 1 d . . . . .
C3 C 0.8404(2) 0.19205(17) 0.00613(11) 0.0255(5) Uani 1 1 d . . . . .
C9 C 0.5638(2) 0.34468(17) 0.07502(11) 0.0236(5) Uani 1 1 d . . . . .
C4 C 0.6996(2) 0.09123(16) 0.22175(11) 0.0229(5) Uani 1 1 d . . . . .
C37 C 1.4925(3) 0.2396(2) 0.22577(14) 0.0374(7) Uani 1 1 d . . . . .
H37A H 1.5435 0.2743 0.2054 0.045 Uiso 1 1 calc R U . . .
H37B H 1.5009 0.1797 0.2137 0.045 Uiso 1 1 calc R U . . .
C29 C 1.0367(2) 0.37265(18) 0.32135(12) 0.0267(5) Uani 1 1 d . . . . .
C5 C 0.6303(2) 0.03176(17) 0.19246(12) 0.0254(5) Uani 1 1 d . . . . .
C13 C 0.7789(2) 0.1660(2) -0.04986(12) 0.0307(6) Uani 1 1 d . . . . .
H13 H 0.7034 0.1742 -0.0437 0.037 Uiso 1 1 calc R U . . .
C10 C 1.0693(2) 0.24257(18) 0.10939(14) 0.0296(6) Uani 1 1 d . . . . .
H10 H 1.0623 0.2231 0.1506 0.036 Uiso 1 1 calc R U . . .
C7 C 0.6524(2) 0.40999(17) 0.15018(12) 0.0248(5) Uani 1 1 d . . . . .
C17 C 0.8578(3) 0.0610(2) 0.28973(14) 0.0396(7) Uani 1 1 d . . . . .
H17A H 0.8615 0.0018 0.2767 0.059 Uiso 1 1 calc R U . . .
H17B H 0.8849 0.0652 0.3303 0.059 Uiso 1 1 calc R U . . .
H17C H 0.8991 0.0968 0.2648 0.059 Uiso 1 1 calc R U . . .
C2 C 0.9485(2) 0.20268(19) 0.01499(13) 0.0295(6) Uani 1 1 d . . . . .
C24 C 0.6575(3) 0.4402(2) 0.25966(14) 0.0402(7) Uani 1 1 d . . . . .
H24A H 0.5816 0.4405 0.2592 0.060 Uiso 1 1 calc R U . . .
H24B H 0.6850 0.4787 0.2903 0.060 Uiso 1 1 calc R U . . .
H24C H 0.6829 0.3825 0.2676 0.060 Uiso 1 1 calc R U . . .
C34 C 1.1112(2) 0.3158(2) 0.34768(14) 0.0340(6) Uani 1 1 d . . . . .
C26 C 0.5440(3) 0.3458(2) -0.03617(14) 0.0408(7) Uani 1 1 d . . . . .
H26A H 0.5536 0.4075 -0.0379 0.061 Uiso 1 1 calc R U . . .
H26B H 0.4994 0.3273 -0.0696 0.061 Uiso 1 1 calc R U . . .
H26C H 0.6114 0.3175 -0.0374 0.061 Uiso 1 1 calc R U . . .
C30 C 1.0290(2) 0.45982(19) 0.33677(14) 0.0325(6) Uani 1 1 d . . . . .
C21 C 0.5203(2) -0.06770(18) 0.09189(13) 0.0299(6) Uani 1 1 d . . . . .
H21A H 0.5863 -0.0984 0.0940 0.045 Uiso 1 1 calc R U . . .
H21B H 0.4777 -0.0880 0.0581 0.045 Uiso 1 1 calc R U . . .
H21C H 0.4837 -0.0777 0.1277 0.045 Uiso 1 1 calc R U . . .
C20 C 0.4369(2) 0.08008(19) 0.08257(14) 0.0313(6) Uani 1 1 d . . . . .
H20A H 0.3988 0.0674 0.1175 0.047 Uiso 1 1 calc R U . . .
H20B H 0.3951 0.0632 0.0476 0.047 Uiso 1 1 calc R U . . .
H20C H 0.4513 0.1412 0.0810 0.047 Uiso 1 1 calc R U . . .
C35 C 0.9462(3) 0.5169(2) 0.30765(18) 0.0460(8) Uani 1 1 d . . . . .
H35A H 0.8778 0.4994 0.3198 0.069 Uiso 1 1 calc R U . . .
H35B H 0.9486 0.5121 0.2651 0.069 Uiso 1 1 calc R U . . .
H35C H 0.9591 0.5760 0.3194 0.069 Uiso 1 1 calc R U . . .
C33 C 1.1803(3) 0.3493(3) 0.39235(16) 0.0446(8) Uani 1 1 d . . . . .
C18 C 0.6748(3) 0.0368(2) 0.32572(14) 0.0402(7) Uani 1 1 d . . . . .
H18A H 0.6038 0.0587 0.3233 0.060 Uiso 1 1 calc R U . . .
H18B H 0.7026 0.0402 0.3662 0.060 Uiso 1 1 calc R U . . .
H18C H 0.6749 -0.0226 0.3128 0.060 Uiso 1 1 calc R U . . .
C22 C 0.6940(2) 0.47042(18) 0.19905(13) 0.0288(6) Uani 1 1 d . . . . .
H22 H 0.7714 0.4689 0.2001 0.035 Uiso 1 1 calc R U . . .
C23 C 0.6581(3) 0.5636(2) 0.18677(17) 0.0423(8) Uani 1 1 d . . . . .
H23A H 0.6758 0.5800 0.1472 0.063 Uiso 1 1 calc R U . . .
H23B H 0.6929 0.6018 0.2152 0.063 Uiso 1 1 calc R U . . .
H23C H 0.5830 0.5676 0.1902 0.063 Uiso 1 1 calc R U . . .
C32 C 1.1738(3) 0.4361(3) 0.40844(16) 0.0489(9) Uani 1 1 d . . . . .
C14 C 0.8091(3) 0.2223(2) -0.10246(14) 0.0427(8) Uani 1 1 d . . . . .
H14A H 0.7930 0.2819 -0.0943 0.064 Uiso 1 1 calc R U . . .
H14B H 0.7698 0.2039 -0.1379 0.064 Uiso 1 1 calc R U . . .
H14C H 0.8834 0.2165 -0.1082 0.064 Uiso 1 1 calc R U . . .
C12 C 1.1596(2) 0.1912(2) 0.08340(17) 0.0447(8) Uani 1 1 d . . . . .
H12A H 1.1421 0.1306 0.0828 0.067 Uiso 1 1 calc R U . . .
H12B H 1.2232 0.2001 0.1076 0.067 Uiso 1 1 calc R U . . .
H12C H 1.1700 0.2107 0.0435 0.067 Uiso 1 1 calc R U . . .
C11 C 1.0931(3) 0.3392(2) 0.11094(19) 0.0463(8) Uani 1 1 d . . . . .
H11A H 1.0990 0.3602 0.0710 0.069 Uiso 1 1 calc R U . . .
H11B H 1.1584 0.3492 0.1334 0.069 Uiso 1 1 calc R U . . .
H11C H 1.0369 0.3693 0.1294 0.069 Uiso 1 1 calc R U . . .
C27 C 0.3850(3) 0.3669(3) 0.02478(17) 0.0469(8) Uani 1 1 d . . . . .
H27A H 0.3546 0.3527 0.0619 0.070 Uiso 1 1 calc R U . . .
H27B H 0.3389 0.3476 -0.0077 0.070 Uiso 1 1 calc R U . . .
H27C H 0.3943 0.4286 0.0222 0.070 Uiso 1 1 calc R U . . .
C36 C 1.1147(3) 0.2229(2) 0.3279(2) 0.0548(10) Uani 1 1 d . . . . .
H36A H 1.0500 0.1945 0.3371 0.082 Uiso 1 1 calc R U . . .
H36B H 1.1731 0.1941 0.3483 0.082 Uiso 1 1 calc R U . . .
H36C H 1.1232 0.2206 0.2856 0.082 Uiso 1 1 calc R U . . .
C31 C 1.1004(3) 0.4909(2) 0.38125(17) 0.0459(9) Uani 1 1 d . . . . .
C15 C 0.7980(3) 0.0709(2) -0.06299(14) 0.0420(8) Uani 1 1 d . . . . .
H15A H 0.8715 0.0619 -0.0696 0.063 Uiso 1 1 calc R U . . .
H15B H 0.7563 0.0540 -0.0980 0.063 Uiso 1 1 calc R U . . .
H15C H 0.7782 0.0364 -0.0297 0.063 Uiso 1 1 calc R U . . .
Cl4A Cl 0.8773(5) 0.5224(4) 0.0877(4) 0.0473(9) Uani 0.5 1 d . . P A 2
C38 C 0.8398(5) 0.4362(3) 0.04299(17) 0.0679(14) Uani 1 1 d . . . . .
H38A H 0.8906 0.3891 0.0460 0.081 Uiso 1 1 calc R U . A 1
H38B H 0.7759 0.4174 0.0614 0.081 Uiso 1 1 calc R U . A 1
H1 H 0.626(2) 0.1764(17) 0.0394(12) 0.013(6) Uiso 1 1 d . . . . .
Cl3B Cl 0.8131(3) 0.4584(3) -0.0261(2) 0.0863(13) Uani 0.5 1 d . . P A 1
Cl3A Cl 0.8596(2) 0.44530(19) -0.03119(12) 0.0512(7) Uani 0.5 1 d . . P A 2
Cl4B Cl 0.8937(7) 0.5308(6) 0.0826(5) 0.086(2) Uani 0.5 1 d . . P A 1

loop_
_atom_site_aniso_label
_atom_site_aniso_U_11
_atom_site_aniso_U_22
_atom_site_aniso_U_33
_atom_site_aniso_U_23
_atom_site_aniso_U_13
_atom_site_aniso_U_12
Cu1 0.02432(17) 0.02371(16) 0.02099(17) -0.00291(11) 0.00156(12) -0.00109(12)
Cl2 0.0591(5) 0.0450(4) 0.0346(4) -0.0064(3) 0.0049(4) -0.0126(4)
Cl1 0.0451(5) 0.0694(6) 0.0704(7) 0.0186(5) -0.0014(5) 0.0100(5)
N5 0.0227(10) 0.0235(10) 0.0219(10) -0.0023(8) 0.0022(8) 0.0009(8)
N3 0.0239(10) 0.0249(10) 0.0187(10) -0.0008(8) 0.0014(8) -0.0029(8)
N6 0.0225(10) 0.0219(10) 0.0215(10) 0.0005(8) 0.0032(8) -0.0003(8)
N4 0.0226(10) 0.0227(10) 0.0165(9) -0.0011(8) 0.0025(8) -0.0009(8)
N2 0.0230(10) 0.0209(10) 0.0202(10) -0.0006(8) 0.0036(8) -0.0005(8)
N1 0.0228(10) 0.0206(10) 0.0235(11) -0.0004(8) 0.0037(8) -0.0026(8)
C28 0.0253(12) 0.0246(12) 0.0250(12) 0.0012(10) 0.0041(10) 0.0030(10)
C19 0.0249(12) 0.0266(12) 0.0209(12) 0.0030(9) 0.0020(10) -0.0050(10)
N7 0.0267(11) 0.0275(11) 0.0251(11) -0.0020(9) 0.0015(9) -0.0008(9)
C6 0.0236(12) 0.0213(11) 0.0220(12) -0.0011(9) 0.0053(10) -0.0022(9)
B1 0.0241(13) 0.0208(12) 0.0206(13) 0.0008(10) 0.0034(11) -0.0036(10)
C16 0.0275(13) 0.0316(13) 0.0206(12) 0.0008(10) 0.0003(10) -0.0024(10)
C25 0.0291(13) 0.0281(13) 0.0269(13) 0.0032(10) -0.0024(11) -0.0018(10)
C8 0.0246(12) 0.0247(12) 0.0291(13) 0.0015(10) 0.0049(10) 0.0039(10)
C1 0.0248(12) 0.0195(11) 0.0301(13) -0.0001(10) 0.0064(10) -0.0004(9)
C3 0.0284(13) 0.0274(12) 0.0212(12) -0.0001(10) 0.0069(10) 0.0032(10)
C9 0.0223(12) 0.0268(12) 0.0219(12) 0.0038(10) 0.0024(10) 0.0000(10)
C4 0.0241(12) 0.0241(12) 0.0206(12) 0.0006(9) 0.0027(10) -0.0006(9)
C37 0.0373(16) 0.0416(16) 0.0339(16) -0.0069(13) 0.0077(13) -0.0010(13)
C29 0.0276(13) 0.0296(13) 0.0229(12) -0.0037(10) 0.0033(10) -0.0071(10)
C5 0.0275(13) 0.0254(12) 0.0236(12) 0.0000(10) 0.0026(10) -0.0019(10)
C13 0.0283(13) 0.0428(16) 0.0213(13) -0.0011(11) 0.0047(11) 0.0031(12)
C10 0.0245(13) 0.0303(13) 0.0343(15) -0.0022(11) 0.0045(11) -0.0008(10)
C7 0.0246(12) 0.0232(12) 0.0271(13) -0.0009(10) 0.0069(10) 0.0019(9)
C17 0.0355(16) 0.0528(19) 0.0303(15) 0.0013(13) 0.0011(12) 0.0047(14)
C2 0.0293(14) 0.0326(14) 0.0270(13) -0.0001(11) 0.0069(11) 0.0015(11)
C24 0.0436(18) 0.0475(18) 0.0302(15) -0.0134(13) 0.0086(13) -0.0019(14)
C34 0.0341(15) 0.0337(15) 0.0338(15) 0.0013(12) -0.0010(12) -0.0045(12)
C26 0.0455(18) 0.0503(19) 0.0266(15) 0.0076(13) 0.0014(13) 0.0030(15)
C30 0.0334(14) 0.0305(14) 0.0345(15) -0.0068(11) 0.0124(12) -0.0079(11)
C21 0.0328(14) 0.0271(13) 0.0296(14) -0.0005(11) 0.0004(11) -0.0071(11)
C20 0.0289(14) 0.0310(14) 0.0339(15) 0.0030(11) -0.0012(11) -0.0043(11)
C35 0.0473(19) 0.0287(15) 0.063(2) -0.0015(15) 0.0159(17) 0.0006(13)
C33 0.0322(16) 0.062(2) 0.0392(18) 0.0016(16) -0.0022(14) -0.0103(15)
C18 0.0372(16) 0.057(2) 0.0264(15) 0.0079(13) 0.0036(12) -0.0062(14)
C22 0.0280(13) 0.0273(13) 0.0312(14) -0.0083(11) 0.0026(11) 0.0029(10)
C23 0.0420(17) 0.0266(14) 0.058(2) -0.0097(14) -0.0032(15) 0.0048(13)
C32 0.0372(17) 0.068(2) 0.0416(19) -0.0209(17) 0.0043(15) -0.0187(17)
C14 0.065(2) 0.0416(17) 0.0222(14) 0.0003(12) 0.0033(14) 0.0036(16)
C12 0.0259(15) 0.053(2) 0.056(2) -0.0151(16) 0.0012(14) 0.0066(14)
C11 0.0398(18) 0.0304(15) 0.068(2) -0.0067(15) -0.0018(16) -0.0104(13)
C27 0.0294(16) 0.066(2) 0.0450(19) -0.0053(17) -0.0071(14) 0.0040(15)
C36 0.049(2) 0.0328(17) 0.081(3) -0.0004(17) -0.016(2) 0.0053(15)
C31 0.0389(17) 0.0497(19) 0.050(2) -0.0228(16) 0.0147(15) -0.0166(15)
C15 0.056(2) 0.0385(17) 0.0306(16) -0.0024(13) -0.0032(14) -0.0127(15)
Cl4A 0.0530(13) 0.0418(15) 0.0492(16) -0.0173(12) 0.0229(12) -0.0129(11)
C38 0.134(4) 0.0366(19) 0.0333(19) 0.0009(15) 0.008(2) -0.010(2)
Cl3B 0.115(3) 0.0643(16) 0.075(2) -0.0025(15) -0.045(2) 0.014(2)
Cl3A 0.0707(17) 0.0562(16) 0.0279(9) 0.0030(9) 0.0155(12) -0.0288(13)
Cl4B 0.115(6) 0.068(3) 0.074(4) -0.024(3) -0.001(3) -0.012(3)

loop_
_atom_type_symbol
_atom_type_description
_atom_type_scat_dispersion_real
_atom_type_scat_dispersion_imag
_atom_type_scat_source
C C 0.0033 0.0016 'International Tables Vol C Tables 4.2.6.8 and 6.1.1.4'
H H 0.0000 0.0000 'International Tables Vol C Tables 4.2.6.8 and 6.1.1.4'
B B 0.0013 0.0007 'International Tables Vol C Tables 4.2.6.8 and 6.1.1.4'
Cl Cl 0.1484 0.1585 'International Tables Vol C Tables 4.2.6.8 and 6.1.1.4'
Cu Cu 0.3201 1.2651 'International Tables Vol C Tables 4.2.6.8 and 6.1.1.4'
N N 0.0061 0.0033 'International Tables Vol C Tables 4.2.6.8 and 6.1.1.4'

loop_
_geom_angle_atom_site_label_1
_geom_angle_atom_site_label_2
_geom_angle_atom_site_label_3
_geom_angle
_geom_angle_site_symmetry_1
_geom_angle_site_symmetry_3
C28 Cu1 N3 130.68(10) . .
C28 Cu1 N1 121.82(10) . .
N3 Cu1 N1 90.73(8) . .
C28 Cu1 N5 121.86(10) . .
N3 Cu1 N5 89.90(9) . .
N1 Cu1 N5 91.09(8) . .
C7 N5 N6 107.1(2) . .
C7 N5 Cu1 137.44(19) . .
N6 N5 Cu1 115.44(15) . .
C4 N3 N4 107.0(2) . .
C4 N3 Cu1 138.26(18) . .
N4 N3 Cu1 114.56(15) . .
C9 N6 N5 109.6(2) . .
C9 N6 B1 131.7(2) . .
N5 N6 B1 118.7(2) . .
C6 N4 N3 109.9(2) . .
C6 N4 B1 130.0(2) . .
N3 N4 B1 120.1(2) . .
C3 N2 N1 109.8(2) . .
C3 N2 B1 131.0(2) . .
N1 N2 B1 119.2(2) . .
C1 N1 N2 107.0(2) . .
C1 N1 Cu1 137.39(19) . .
N2 N1 Cu1 115.17(15) . .
N7 C28 Cu1 176.7(2) . .
C6 C19 C20 110.4(2) . .
C6 C19 C21 111.4(2) . .
C20 C19 C21 110.3(2) . .
C28 N7 C29 176.4(3) . .
N4 C6 C5 107.6(2) . .
N4 C6 C19 123.0(2) . .
C5 C6 C19 129.3(2) . .
N2 B1 N6 108.9(2) . .
N2 B1 N4 109.7(2) . .
N6 B1 N4 109.2(2) . .
C4 C16 C17 111.5(2) . .
C4 C16 C18 111.2(2) . .
C17 C16 C18 111.4(3) . .
C9 C25 C26 110.8(2) . .
C9 C25 C27 111.0(2) . .
C26 C25 C27 110.5(3) . .
C9 C8 C7 106.0(2) . .
N1 C1 C2 109.4(2) . .
N1 C1 C10 121.4(2) . .
C2 C1 C10 129.2(2) . .
N2 C3 C2 107.4(2) . .
N2 C3 C13 124.1(2) . .
C2 C3 C13 128.5(2) . .
N6 C9 C8 107.5(2) . .
N6 C9 C25 123.4(2) . .
C8 C9 C25 129.0(2) . .
N3 C4 C5 109.8(2) . .
N3 C4 C16 120.8(2) . .
C5 C4 C16 129.3(2) . .
Cl1 C37 Cl2 111.31(17) . .
C30 C29 C34 123.7(3) . .
C30 C29 N7 118.7(3) . .
C34 C29 N7 117.6(2) . .
C6 C5 C4 105.7(2) . .
C3 C13 C15 109.9(2) . .
C3 C13 C14 110.8(3) . .
C15 C13 C14 110.5(2) . .
C1 C10 C11 111.4(3) . .
C1 C10 C12 110.6(2) . .
C11 C10 C12 111.4(3) . .
N5 C7 C8 109.9(2) . .
N5 C7 C22 119.9(2) . .
C8 C7 C22 130.2(2) . .
C3 C2 C1 106.3(2) . .
C29 C34 C33 117.2(3) . .
C29 C34 C36 120.2(3) . .
C33 C34 C36 122.6(3) . .
C29 C30 C31 117.2(3) . .
C29 C30 C35 121.1(3) . .
C31 C30 C35 121.7(3) . .
C32 C33 C34 120.0(3) . .
C7 C22 C23 111.0(2) . .
C7 C22 C24 110.3(2) . .
C23 C22 C24 110.3(3) . .
C31 C32 C33 121.5(3) . .
C32 C31 C30 120.4(3) . .
Cl3A C38 Cl4A 117.3(3) . .
Cl3B C38 Cl4B 110.9(4) . .

loop_
_geom_bond_atom_site_label_1
_geom_bond_atom_site_label_2
_geom_bond_distance
_geom_bond_site_symmetry_2
Cu1 C28 1.812(3) .
Cu1 N3 2.052(2) .
Cu1 N1 2.060(2) .
Cu1 N5 2.078(2) .
Cl2 C37 1.761(3) .
Cl1 C37 1.761(3) .
N5 C7 1.333(3) .
N5 N6 1.373(3) .
N3 C4 1.334(3) .
N3 N4 1.376(3) .
N6 C9 1.361(3) .
N6 B1 1.552(3) .
N4 C6 1.359(3) .
N4 B1 1.553(3) .
N2 C3 1.360(3) .
N2 N1 1.373(3) .
N2 B1 1.551(3) .
N1 C1 1.344(3) .
C28 N7 1.166(4) .
C19 C6 1.502(4) .
C19 C20 1.530(4) .
C19 C21 1.535(4) .
N7 C29 1.400(3) .
C6 C5 1.387(4) .
C16 C4 1.513(4) .
C16 C17 1.514(4) .
C16 C18 1.533(4) .
C25 C9 1.508(4) .
C25 C26 1.524(4) .
C25 C27 1.530(4) .
C8 C9 1.381(4) .
C8 C7 1.401(4) .
C1 C2 1.401(4) .
C1 C10 1.504(4) .
C3 C2 1.384(4) .
C3 C13 1.500(4) .
C4 C5 1.410(4) .
C29 C30 1.392(4) .
C29 C34 1.397(4) .
C13 C15 1.518(4) .
C13 C14 1.528(4) .
C10 C11 1.521(4) .
C10 C12 1.529(4) .
C7 C22 1.514(4) .
C24 C22 1.530(4) .
C34 C33 1.397(4) .
C34 C36 1.501(5) .
C30 C31 1.398(5) .
C30 C35 1.495(5) .
C33 C32 1.391(6) .
C22 C23 1.528(4) .
C32 C31 1.376(6) .
Cl4A C38 1.718(8) .
C38 Cl3B 1.608(6) .
C38 Cl3A 1.701(5) .
C38 Cl4B 1.822(10) .
